data_2217750
loop_
_publ_author_name
'Badeche, Sihem'
'Rouag, Djamil Azzedine'
'Benmebarek, Sabrina'
'Bouaoud, Salah-Eddine'
'Golhen, St\'ephane'

_publ_section_title
;<i>cis</i>-Dichlorido[4,4,5,5-tetramethyl-2-(2-pyridyl)-2-imidazoline-1-oxyl]palladium(II)
 tetrahydrofuran hemisolvate
;
_journal_coeditor_code DN2318
_journal_issue 3
_journal_name_full 'Acta Crystallographica Section E'
_journal_page_first m487
_journal_page_last m488
_journal_paper_doi 10.1107/S1600536808004406
_journal_volume 64
_journal_year 2008
_chemical_formula_iupac '[Pd Cl2 (C12 H16 N3 O)], 0.5C4 H8 O'
_chemical_formula_moiety 'C12 H16 Cl2 N3 O Pd, 0.5(C4 H8 O)'
_chemical_formula_sum 'C14 H20 Cl2 N3 O1.5 Pd'
_chemical_formula_weight 431.65
_chemical_name_systematic
;
cis-Dichlorido[4,4,5,5-tetramethyl-2-(2-pyridyl)-2-imidazoline-1-
oxyl]palladium(II) tetrahydrofuran hemisolvate
;
_space_group_IT_number 15
_symmetry_cell_setting monoclinic
_symmetry_space_group_name_Hall '-C 2yc'
_symmetry_space_group_name_H-M 'C 1 2/c 1'
_atom_sites_solution_hydrogens geom
_atom_sites_solution_primary direct
_atom_sites_solution_secondary difmap
_cell_angle_alpha 90.00
_cell_angle_beta 123.415(3)
_cell_angle_gamma 90.00
_cell_formula_units_Z 8
_cell_length_a 19.1398(10)
_cell_length_b 15.2061(12)
_cell_length_c 13.8291(10)
_cell_measurement_reflns_used 2981
_cell_measurement_temperature 293(2)
_cell_measurement_theta_max 25.350
_cell_measurement_theta_min 2.546
_cell_volume 3359.6(4)
_computing_cell_refinement 'HKL Scalepack (Otwinowski & Minor, 1997)'
_computing_data_collection 'Collect (Nonius, 2000)'
_computing_data_reduction 'HKL Denzo and Scalepack (Otwinowski & Minor, 1997)'
_computing_molecular_graphics
;
Ortep-3 for Windows (Farrugia, 1997) and
Mercury (Macrae <i>et al.</i>,  2006)
;
_computing_publication_material 'WinGX (Farrugia, 1999)'
_computing_structure_refinement 'SHELXL97 (Sheldrick, 2008)'
_computing_structure_solution 'SHELXS97 (Sheldrick, 2008)'
_diffrn_ambient_temperature 293(2)
_diffrn_measured_fraction_theta_full 0.993
_diffrn_measured_fraction_theta_max 0.993
_diffrn_measurement_device_type 'Nonius KappaCCD'
_diffrn_measurement_method '\f and \w'
_diffrn_radiation_monochromator graphite
_diffrn_radiation_source 'fine-focus sealed tube'
_diffrn_radiation_type MoK\a
_diffrn_radiation_wavelength 0.71073
_diffrn_reflns_av_R_equivalents 0.0586
_diffrn_reflns_av_sigmaI/netI 0.0811
_diffrn_reflns_limit_h_max 22
_diffrn_reflns_limit_h_min -22
_diffrn_reflns_limit_k_max 18
_diffrn_reflns_limit_k_min -17
_diffrn_reflns_limit_l_max 16
_diffrn_reflns_limit_l_min -16
_diffrn_reflns_number 5707
_diffrn_reflns_theta_full 25.36
_diffrn_reflns_theta_max 25.36
_diffrn_reflns_theta_min 3.00
_exptl_absorpt_coefficient_mu 1.428
_exptl_absorpt_correction_type none
_exptl_crystal_colour brown
_exptl_crystal_density_diffrn 1.707
_exptl_crystal_density_method 'not measured'
_exptl_crystal_description 'thick plate'
_exptl_crystal_F_000 1736
_exptl_crystal_size_max 0.7
_exptl_crystal_size_mid 0.3
_exptl_crystal_size_min 0.3
_refine_diff_density_max 0.614
_refine_diff_density_min -0.954
_refine_ls_extinction_method none
_refine_ls_goodness_of_fit_ref 1.026
_refine_ls_hydrogen_treatment constr
_refine_ls_matrix_type full
_refine_ls_number_parameters 199
_refine_ls_number_reflns 3065
_refine_ls_number_restraints 0
_refine_ls_restrained_S_all 1.026
_refine_ls_R_factor_all 0.0932
_refine_ls_R_factor_gt 0.0565
_refine_ls_shift/su_max 0.001
_refine_ls_shift/su_mean 0.000
_refine_ls_structure_factor_coef Fsqd
_refine_ls_weighting_details 'calc w=1/[\s^2^(Fo^2^)+(0.0709P)^2^+4.5052P] where P=(Fo^2^+2Fc^2^)/3'
_refine_ls_weighting_scheme calc
_refine_ls_wR_factor_gt 0.1299
_refine_ls_wR_factor_ref 0.1524
_reflns_number_gt 2049
_reflns_number_total 3065
_reflns_threshold_expression I>2\s(I)
_cod_data_source_file dn2318.cif
_cod_data_source_block I
_cod_original_sg_symbol_H-M 'C 2/c'
_cod_original_formula_sum 'C14 H20 Cl2 N3 O1.5 Pd1'
_cod_database_code 2217750
_cod_database_fobs_code 2217750

loop_
_symmetry_equiv_pos_as_xyz
'x, y, z'
'-x, y, -z+1/2'
'x+1/2, y+1/2, z'
'-x+1/2, y+1/2, -z+1/2'
'-x, -y, -z'
'x, -y, z-1/2'
'-x+1/2, -y+1/2, -z'
'x+1/2, -y+1/2, z-1/2'

loop_
_atom_site_type_symbol
_atom_site_label
_atom_site_fract_x
_atom_site_fract_y
_atom_site_fract_z
_atom_site_U_iso_or_equiv
_atom_site_adp_type
_atom_site_calc_flag
_atom_site_refinement_flags
_atom_site_occupancy
C C1 0.4332(5) 0.2973(4) 0.6038(6) 0.0604(18) Uani d . 1
H H1 0.4196 0.3511 0.6214 0.073 Uiso calc R 1
C C2 0.4905(5) 0.2955(5) 0.5741(8) 0.072(2) Uani d . 1
H H2 0.5154 0.3475 0.5723 0.087 Uiso calc R 1
C C3 0.5113(5) 0.2173(5) 0.5470(6) 0.0603(18) Uani d . 1
H H3 0.5497 0.2151 0.5258 0.072 Uiso calc R 1
C C4 0.4733(5) 0.1419(4) 0.5520(6) 0.0558(18) Uani d . 1
H H4 0.4851 0.0877 0.5330 0.067 Uiso calc R 1
C C5 0.4172(4) 0.1475(4) 0.5858(5) 0.0443(14) Uani d . 1
C C6 0.3741(4) 0.0747(4) 0.5988(5) 0.0445(14) Uani d . 1
C C7 0.3264(5) -0.0669(4) 0.6000(6) 0.0560(17) Uani d . 1
C C8 0.2934(4) 0.0028(4) 0.6501(6) 0.0498(16) Uani d . 1
C C9 0.2604(6) -0.0980(6) 0.4783(7) 0.081(2) Uani d . 1
H H9A 0.2328 -0.0479 0.4294 0.122 Uiso calc R 1
H H9B 0.2201 -0.1339 0.4806 0.122 Uiso calc R 1
H H9C 0.2867 -0.1317 0.4480 0.122 Uiso calc R 1
C C10 0.3725(5) -0.1451(5) 0.6789(8) 0.078(2) Uani d . 1
H H10A 0.3899 -0.1843 0.6415 0.117 Uiso calc R 1
H H10B 0.3359 -0.1757 0.6946 0.117 Uiso calc R 1
H H10C 0.4208 -0.1246 0.7503 0.117 Uiso calc R 1
C C11 0.1983(5) 0.0032(5) 0.5897(7) 0.076(2) Uani d . 1
H H11A 0.1824 0.0501 0.6202 0.114 Uiso calc R 1
H H11B 0.1805 -0.0520 0.6030 0.114 Uiso calc R 1
H H11C 0.1723 0.0116 0.5080 0.114 Uiso calc R 1
C C12 0.3364(5) -0.0032(5) 0.7811(6) 0.067(2) Uani d . 1
H H12A 0.3951 -0.0143 0.8167 0.101 Uiso calc R 1
H H12B 0.3121 -0.0502 0.7994 0.101 Uiso calc R 1
H H12C 0.3292 0.0513 0.8098 0.101 Uiso calc R 1
N N1 0.3961(3) 0.2250(3) 0.6084(5) 0.0470(12) Uani d . 1
N N2 0.3857(4) -0.0129(3) 0.5888(5) 0.0512(13) Uani d . 1
N N3 0.3211(3) 0.0884(3) 0.6270(5) 0.0509(13) Uani d . 1
O O1 0.4363(3) -0.0447(3) 0.5657(5) 0.0687(14) Uani d . 1
Cl Cl1 0.21890(16) 0.20499(14) 0.7093(2) 0.0865(7) Uani d . 1
Cl Cl2 0.30744(14) 0.36626(13) 0.67356(19) 0.0761(6) Uani d . 1
Pd Pd1 0.30983(3) 0.21827(3) 0.65241(5) 0.0534(2) Uani d . 1
O O1S 0.5000 0.4980(7) 0.7500 0.177(7) Uani d S 1
C C2S 0.5251(8) 0.5487(7) 0.6926(10) 0.108(3) Uani d . 1
H H2S1 0.4949 0.5319 0.6116 0.130 Uiso calc R 1
H H2S2 0.5845 0.5408 0.7263 0.130 Uiso calc R 1
C C3S 0.5078(9) 0.6386(6) 0.7032(11) 0.118(4) Uani d . 1
H H3S1 0.4590 0.6595 0.6312 0.142 Uiso calc R 1
H H3S2 0.5552 0.6758 0.7235 0.142 Uiso calc R 1

loop_
_atom_site_aniso_label
_atom_site_aniso_U_11
_atom_site_aniso_U_22
_atom_site_aniso_U_33
_atom_site_aniso_U_12
_atom_site_aniso_U_13
_atom_site_aniso_U_23
C1 0.069(5) 0.050(4) 0.066(5) 0.003(3) 0.040(4) -0.004(3)
C2 0.077(6) 0.059(5) 0.091(6) -0.023(4) 0.052(5) -0.002(4)
C3 0.060(4) 0.068(5) 0.065(5) -0.006(4) 0.041(4) 0.000(4)
C4 0.071(5) 0.053(4) 0.064(5) 0.003(3) 0.050(4) 0.003(3)
C5 0.050(4) 0.045(3) 0.039(3) -0.002(3) 0.026(3) -0.002(3)
C6 0.050(4) 0.046(3) 0.048(4) 0.004(3) 0.034(3) 0.003(3)
C7 0.068(5) 0.046(3) 0.073(5) -0.006(3) 0.050(4) 0.001(3)
C8 0.050(4) 0.053(4) 0.054(4) 0.000(3) 0.034(4) 0.008(3)
C9 0.095(7) 0.079(5) 0.083(6) -0.018(5) 0.057(6) -0.017(5)
C10 0.100(7) 0.060(5) 0.105(7) 0.009(4) 0.075(6) 0.022(4)
C11 0.061(5) 0.085(6) 0.091(6) -0.010(4) 0.048(5) 0.000(5)
C12 0.074(5) 0.078(5) 0.060(5) -0.003(4) 0.044(4) 0.005(4)
N1 0.051(3) 0.043(3) 0.049(3) -0.002(2) 0.029(3) 0.002(2)
N2 0.059(3) 0.043(3) 0.067(4) 0.006(3) 0.044(3) 0.006(2)
N3 0.056(3) 0.052(3) 0.057(3) 0.006(3) 0.039(3) 0.005(2)
O1 0.083(4) 0.052(3) 0.103(4) 0.014(3) 0.072(4) 0.004(3)
Cl1 0.0970(17) 0.0960(15) 0.1066(18) 0.0216(13) 0.0814(16) 0.0034(12)
Cl2 0.0873(15) 0.0578(10) 0.0865(15) 0.0200(10) 0.0499(13) -0.0037(9)
Pd1 0.0586(4) 0.0552(3) 0.0549(4) 0.0116(3) 0.0366(3) -0.0002(2)
O1S 0.249(17) 0.068(6) 0.35(2) 0.000 0.246(18) 0.000
C2S 0.116(9) 0.094(7) 0.134(10) -0.007(6) 0.081(8) -0.014(7)
C3S 0.178(12) 0.073(6) 0.142(10) -0.025(7) 0.113(10) -0.009(6)

loop_
_atom_type_symbol
_atom_type_description
_atom_type_scat_dispersion_real
_atom_type_scat_dispersion_imag
_atom_type_scat_source
C C 0.0033 0.0016 'International Tables Vol C Tables 4.2.6.8 and 6.1.1.4'
H H 0.0000 0.0000 'International Tables Vol C Tables 4.2.6.8 and 6.1.1.4'
N N 0.0061 0.0033 'International Tables Vol C Tables 4.2.6.8 and 6.1.1.4'
O O 0.0106 0.0060 'International Tables Vol C Tables 4.2.6.8 and 6.1.1.4'
Cl Cl 0.1484 0.1585 'International Tables Vol C Tables 4.2.6.8 and 6.1.1.4'
Pd Pd -0.9988 1.0072 'International Tables Vol C Tables 4.2.6.8 and 6.1.1.4'

loop_
_geom_angle_atom_site_label_1
_geom_angle_atom_site_label_2
_geom_angle_atom_site_label_3
_geom_angle_site_symmetry_1
_geom_angle_site_symmetry_3
_geom_angle
N1 C1 C2 . . 122.5(6)
N1 C1 H1 . . 118.8
C2 C1 H1 . . 118.8
C1 C2 C3 . . 120.1(7)
C1 C2 H2 . . 120.0
C3 C2 H2 . . 120.0
C2 C3 C4 . . 117.9(6)
C2 C3 H3 . . 121.1
C4 C3 H3 . . 121.1
C3 C4 C5 . . 119.4(6)
C3 C4 H4 . . 120.3
C5 C4 H4 . . 120.3
N1 C5 C4 . . 121.5(6)
N1 C5 C6 . . 112.1(5)
C4 C5 C6 . . 126.3(6)
N3 C6 N2 . . 112.8(5)
N3 C6 C5 . . 120.7(5)
N2 C6 C5 . . 126.4(5)
N2 C7 C9 . . 106.0(6)
N2 C7 C10 . . 109.5(6)
C9 C7 C10 . . 110.5(7)
N2 C7 C8 . . 100.9(5)
C9 C7 C8 . . 113.9(6)
C10 C7 C8 . . 115.1(6)
N3 C8 C12 . . 106.3(5)
N3 C8 C11 . . 109.4(5)
C12 C8 C11 . . 110.5(5)
N3 C8 C7 . . 102.5(4)
C12 C8 C7 . . 113.4(6)
C11 C8 C7 . . 114.1(6)
C7 C9 H9A . . 109.5
C7 C9 H9B . . 109.5
H9A C9 H9B . . 109.5
C7 C9 H9C . . 109.5
H9A C9 H9C . . 109.5
H9B C9 H9C . . 109.5
C7 C10 H10A . . 109.5
C7 C10 H10B . . 109.5
H10A C10 H10B . . 109.5
C7 C10 H10C . . 109.5
H10A C10 H10C . . 109.5
H10B C10 H10C . . 109.5
C8 C11 H11A . . 109.5
C8 C11 H11B . . 109.5
H11A C11 H11B . . 109.5
C8 C11 H11C . . 109.5
H11A C11 H11C . . 109.5
H11B C11 H11C . . 109.5
C8 C12 H12A . . 109.5
C8 C12 H12B . . 109.5
H12A C12 H12B . . 109.5
C8 C12 H12C . . 109.5
H12A C12 H12C . . 109.5
H12B C12 H12C . . 109.5
C1 N1 C5 . . 118.6(6)
C1 N1 Pd1 . . 126.5(4)
C5 N1 Pd1 . . 114.9(4)
O1 N2 C6 . . 125.7(5)
O1 N2 C7 . . 123.5(5)
C6 N2 C7 . . 110.6(5)
C6 N3 C8 . . 110.5(5)
C6 N3 Pd1 . . 112.6(4)
C8 N3 Pd1 . . 136.0(4)
N3 Pd1 N1 . . 79.58(19)
N3 Pd1 Cl2 . . 173.28(15)
N1 Pd1 Cl2 . . 93.72(14)
N3 Pd1 Cl1 . . 98.44(15)
N1 Pd1 Cl1 . . 176.70(15)
Cl2 Pd1 Cl1 . . 88.28(8)
C2S O1S C2S 2_656 . 111.5(11)
O1S C2S C3S . . 107.6(9)
O1S C2S H2S1 . . 110.2
C3S C2S H2S1 . . 110.2
O1S C2S H2S2 . . 110.2
C3S C2S H2S2 . . 110.2
H2S1 C2S H2S2 . . 108.5
C2S C3S C3S . 2_656 105.0(6)
C2S C3S H3S1 . . 110.7
C3S C3S H3S1 2_656 . 110.7
C2S C3S H3S2 . . 110.7
C3S C3S H3S2 2_656 . 110.7
H3S1 C3S H3S2 . . 108.8

loop_
_geom_bond_atom_site_label_1
_geom_bond_atom_site_label_2
_geom_bond_site_symmetry_2
_geom_bond_distance
C1 N1 . 1.329(8)
C1 C2 . 1.367(11)
C1 H1 . 0.9300
C2 C3 . 1.370(10)
C2 H2 . 0.9300
C3 C4 . 1.381(9)
C3 H3 . 0.9300
C4 C5 . 1.388(8)
C4 H4 . 0.9300
C5 N1 . 1.338(7)
C5 C6 . 1.451(8)
C6 N3 . 1.289(7)
C6 N2 . 1.370(8)
C7 N2 . 1.476(8)
C7 C9 . 1.520(11)
C7 C10 . 1.524(10)
C7 C8 . 1.576(9)
C8 N3 . 1.505(8)
C8 C12 . 1.526(9)
C8 C11 . 1.529(10)
C9 H9A . 0.9600
C9 H9B . 0.9600
C9 H9C . 0.9600
C10 H10A . 0.9600
C10 H10B . 0.9600
C10 H10C . 0.9600
C11 H11A . 0.9600
C11 H11B . 0.9600
C11 H11C . 0.9600
C12 H12A . 0.9600
C12 H12B . 0.9600
C12 H12C . 0.9600
N1 Pd1 . 2.052(5)
N2 O1 . 1.269(6)
N3 Pd1 . 2.037(5)
Cl1 Pd1 . 2.280(2)
Cl2 Pd1 . 2.273(2)
O1S C2S 2_656 1.370(10)
O1S C2S . 1.370(10)
C2S C3S . 1.433(13)
C2S H2S1 . 0.9700
C2S H2S2 . 0.9700
C3S C3S 2_656 1.479(18)
C3S H3S1 . 0.9700
C3S H3S2 . 0.9700

loop_
_geom_hbond_atom_site_label_D
_geom_hbond_atom_site_label_H
_geom_hbond_atom_site_label_A
_geom_hbond_site_symmetry_A
_geom_hbond_distance_DH
_geom_hbond_distance_HA
_geom_hbond_distance_DA
_geom_hbond_angle_DHA
C4 H4 O1 5_656 0.93 2.61 3.307(8) 132.1
C10 H10B Cl1 4_546 0.96 2.77 3.691(7) 160.2
